data_1506299
loop_
_publ_author_name
'Singh, C. B.'
'Murru, Siva'
'Kavala, Veerababurao'
'Patel, Bhisma K.'

_publ_section_title
;
 It is &quot;thiazolidene-2-imine&quot; and not imidazole-2-thione as the
 reaction product of 1-benzoyl-3-phenylthiourea with Br(2)/enolizable
 ketone.
;
_journal_issue 23
_journal_name_full 'Organic letters'
_journal_page_first 5397
_journal_page_last 5399
_journal_paper_doi 10.1021/ol062371b
_journal_volume 8
_journal_year 2006
_chemical_formula_sum 'C17 H13 Br N2 O S'
_chemical_formula_weight 373.26
_chemical_name_systematic
;

 ?

;
_space_group_IT_number 14
_symmetry_cell_setting monoclinic
_symmetry_space_group_name_Hall '-P 2ybc'
_symmetry_space_group_name_H-M 'P 1 21/c 1'
_atom_sites_solution_hydrogens geom
_atom_sites_solution_primary direct
_atom_sites_solution_secondary difmap
_audit_creation_method SHELXL-97
_cell_angle_alpha 90.00
_cell_angle_beta 98.6800(10)
_cell_angle_gamma 90.00
_cell_formula_units_Z 4
_cell_length_a 16.059(2)
_cell_length_b 13.4006(18)
_cell_length_c 7.6695(11)
_cell_measurement_reflns_used 2923
_cell_measurement_temperature 296(2)
_cell_measurement_theta_max 24.50
_cell_measurement_theta_min 8.78
_cell_volume 1631.6(4)
_computing_cell_refinement 'Bruker SMART'
_computing_data_collection 'Bruker SMART'
_computing_data_reduction 'Bruker SAINT'
_computing_molecular_graphics 'Bruker SHELXTL'
_computing_publication_material 'Bruker SHELXTL'
_computing_structure_refinement 'SHELXL-97 (Sheldrick, 1997)'
_computing_structure_solution 'SHELXS-97 (Sheldrick, 1990)'
_diffrn_ambient_temperature 296(2)
_diffrn_measured_fraction_theta_full 0.961
_diffrn_measured_fraction_theta_max 0.961
_diffrn_measurement_device_type 'CCD area detector'
_diffrn_measurement_method 'phi and omega scans'
_diffrn_radiation_monochromator graphite
_diffrn_radiation_source 'fine-focus sealed tube'
_diffrn_radiation_type MoK\a
_diffrn_radiation_wavelength 0.71073
_diffrn_reflns_av_R_equivalents 0.0381
_diffrn_reflns_av_sigmaI/netI 0.0345
_diffrn_reflns_limit_h_max 16
_diffrn_reflns_limit_h_min -21
_diffrn_reflns_limit_k_max 16
_diffrn_reflns_limit_k_min -17
_diffrn_reflns_limit_l_max 10
_diffrn_reflns_limit_l_min -10
_diffrn_reflns_number 15962
_diffrn_reflns_theta_full 28.28
_diffrn_reflns_theta_max 28.28
_diffrn_reflns_theta_min 8.78
_exptl_absorpt_coefficient_mu 2.650
_exptl_absorpt_correction_type none
_exptl_crystal_colour colorless
_exptl_crystal_density_diffrn 1.520
_exptl_crystal_density_meas 0
_exptl_crystal_density_method 'not measured'
_exptl_crystal_description needles
_exptl_crystal_F_000 752
_exptl_crystal_size_max 0.50
_exptl_crystal_size_mid 0.28
_exptl_crystal_size_min 0.16
_refine_diff_density_max 0.820
_refine_diff_density_min -0.876
_refine_diff_density_rms 0.049
_refine_ls_extinction_coef 0.000(3)
_refine_ls_extinction_expression Fc^*^=kFc[1+0.001xFc^2^\l^3^/sin(2\q)]^-1/4^
_refine_ls_extinction_method SHELXL
_refine_ls_goodness_of_fit_ref 1.031
_refine_ls_hydrogen_treatment mixed
_refine_ls_matrix_type full
_refine_ls_number_parameters 201
_refine_ls_number_reflns 3897
_refine_ls_number_restraints 0
_refine_ls_restrained_S_all 1.031
_refine_ls_R_factor_all 0.0844
_refine_ls_R_factor_gt 0.0508
_refine_ls_shift/su_max 1.189
_refine_ls_shift/su_mean 0.006
_refine_ls_structure_factor_coef Fsqd
_refine_ls_weighting_details 'calc w=1/[\s^2^(Fo^2^)+(0.0534P)^2^+1.0997P] where P=(Fo^2^+2Fc^2^)/3'
_refine_ls_weighting_scheme calc
_refine_ls_wR_factor_gt 0.1215
_refine_ls_wR_factor_ref 0.1394
_reflns_number_gt 2540
_reflns_number_total 3897
_reflns_threshold_expression >2sigma(I)
_cod_data_source_file ol062371bsi20060927_041022.cif
_cod_data_source_block ks-3
_cod_depositor_comments
;
The following automatic conversions were performed:

'_symmetry_cell_setting' value 'Monoclinic' changed to 'monoclinic'
according to /home/saulius/struct/CIF-dictionaries/cif_core.dic
dictionary named 'cif_core.dic' version 2.4.1 from 2010-06-29.

Automatic conversion script
Id: cif_fix_values 1715 2011-07-08 13:25:40Z adriana 
;
_cod_original_sg_symbol_H-M P2(1)/c
_cod_database_code 1506299

loop_
_symmetry_equiv_pos_as_xyz
'x, y, z'
'-x, y+1/2, -z+1/2'
'-x, -y, -z'
'x, -y-1/2, z-1/2'

loop_
_atom_site_label
_atom_site_type_symbol
_atom_site_fract_x
_atom_site_fract_y
_atom_site_fract_z
_atom_site_U_iso_or_equiv
_atom_site_adp_type
_atom_site_occupancy
_atom_site_symmetry_multiplicity
_atom_site_calc_flag
_atom_site_refinement_flags
Br1 Br 0.09389(3) 0.38335(4) 0.07971(10) 0.1171(3) Uani 1 1 d .
S1 S 0.45794(5) 0.80615(6) 0.14804(11) 0.0576(2) Uani 1 1 d .
N2 N 0.31668(13) 0.68818(15) 0.0715(3) 0.0420(5) Uani 1 1 d .
O1 O 0.44732(12) 0.61436(15) 0.1345(3) 0.0609(6) Uani 1 1 d .
C16 C 0.35209(16) 0.77718(19) 0.0905(3) 0.0413(5) Uani 1 1 d .
C1 C 0.21478(18) 0.86210(18) 0.0329(3) 0.0435(6) Uani 1 1 d .
C11 C 0.2097(2) 0.4010(2) 0.0635(4) 0.0569(7) Uani 1 1 d .
C12 C 0.24374(17) 0.4955(2) 0.0822(4) 0.0456(6) Uani 1 1 d .
H12 H 0.2103 0.5499 0.1007 0.055 Uiso 1 1 calc R
C7 C 0.32915(16) 0.50811(18) 0.0728(3) 0.0421(6) Uani 1 1 d .
C6 C 0.1736(2) 0.8259(2) -0.1239(4) 0.0539(7) Uani 1 1 d .
H6 H 0.2035 0.7992 -0.2076 0.065 Uiso 1 1 calc R
C8 C 0.37743(19) 0.4260(2) 0.0415(4) 0.0554(7) Uani 1 1 d .
H8 H 0.4344 0.4338 0.0347 0.066 Uiso 1 1 calc R
C4 C 0.0425(3) 0.8699(3) -0.0341(7) 0.0835(12) Uani 1 1 d .
H4 H -0.0160 0.8729 -0.0572 0.100 Uiso 1 1 calc R
C10 C 0.2571(2) 0.3192(2) 0.0325(5) 0.0714(9) Uani 1 1 d .
H10 H 0.2329 0.2560 0.0199 0.086 Uiso 1 1 calc R
C2 C 0.1695(2) 0.9008(3) 0.1572(4) 0.0657(9) Uani 1 1 d .
H2 H 0.1976 0.9235 0.2649 0.079 Uiso 1 1 calc R
C9 C 0.3409(2) 0.3326(2) 0.0206(6) 0.0725(10) Uani 1 1 d .
H9 H 0.3735 0.2781 -0.0019 0.087 Uiso 1 1 calc R
C3 C 0.0841(3) 0.9056(3) 0.1219(7) 0.0840(12) Uani 1 1 d .
H3 H 0.0539 0.9334 0.2043 0.101 Uiso 1 1 calc R
C5 C 0.0863(2) 0.8300(3) -0.1554(5) 0.0752(10) Uani 1 1 d .
H5 H 0.0574 0.8051 -0.2606 0.090 Uiso 1 1 calc R
N1 N 0.30537(15) 0.86234(15) 0.0681(3) 0.0442(5) Uani 1 1 d .
C13 C 0.4345(2) 0.9324(2) 0.1385(4) 0.0646(8) Uani 1 1 d .
H13 H 0.4750 0.9821 0.1621 0.078 Uiso 1 1 calc R
C14 C 0.3528(2) 0.9508(2) 0.0940(4) 0.0550(7) Uani 1 1 d .
C17 C 0.37007(16) 0.60872(19) 0.0959(3) 0.0428(6) Uani 1 1 d .
C18 C 0.3115(3) 1.0507(2) 0.0677(5) 0.0770(10) Uani 1 1 d .
H18A H 0.3539 1.1018 0.0802 0.116 Uiso 1 1 calc R
H18B H 0.2749 1.0604 0.1542 0.116 Uiso 1 1 calc R
H18C H 0.2794 1.0541 -0.0483 0.116 Uiso 1 1 calc R

loop_
_atom_site_aniso_label
_atom_site_aniso_U_11
_atom_site_aniso_U_22
_atom_site_aniso_U_33
_atom_site_aniso_U_23
_atom_site_aniso_U_13
_atom_site_aniso_U_12
Br1 0.0584(3) 0.0922(4) 0.2082(7) -0.0219(3) 0.0441(3) -0.0293(2)
S1 0.0433(4) 0.0495(4) 0.0790(5) -0.0031(3) 0.0063(3) -0.0107(3)
N2 0.0373(11) 0.0299(10) 0.0591(12) 0.0022(9) 0.0085(9) 0.0002(8)
O1 0.0350(10) 0.0451(11) 0.1005(16) 0.0011(10) 0.0027(10) 0.0021(8)
C16 0.0413(13) 0.0371(13) 0.0461(13) -0.0002(10) 0.0083(10) -0.0024(10)
C1 0.0524(16) 0.0289(12) 0.0497(13) 0.0027(10) 0.0099(11) 0.0074(10)
C11 0.0477(16) 0.0479(16) 0.0758(19) 0.0045(13) 0.0123(13) -0.0066(13)
C12 0.0399(14) 0.0379(13) 0.0594(15) 0.0011(11) 0.0091(11) 0.0016(11)
C7 0.0409(13) 0.0344(13) 0.0501(13) 0.0061(10) 0.0039(10) 0.0041(10)
C6 0.0565(17) 0.0457(16) 0.0593(16) -0.0042(12) 0.0079(13) 0.0035(13)
C8 0.0450(15) 0.0387(15) 0.0830(19) 0.0035(13) 0.0107(13) 0.0074(12)
C4 0.053(2) 0.059(2) 0.138(4) 0.012(2) 0.016(2) 0.0153(17)
C10 0.068(2) 0.0336(15) 0.112(3) 0.0014(16) 0.0113(18) -0.0065(14)
C2 0.076(2) 0.0611(19) 0.0628(18) -0.0059(14) 0.0197(16) 0.0167(16)
C9 0.065(2) 0.0346(16) 0.119(3) -0.0006(16) 0.0174(19) 0.0094(14)
C3 0.077(3) 0.073(2) 0.110(3) 0.000(2) 0.040(2) 0.027(2)
C5 0.061(2) 0.065(2) 0.093(2) -0.0052(18) -0.0097(18) 0.0045(17)
N1 0.0515(13) 0.0293(11) 0.0514(12) -0.0011(8) 0.0062(9) -0.0009(9)
C13 0.070(2) 0.0458(17) 0.077(2) -0.0056(14) 0.0076(16) -0.0223(15)
C14 0.074(2) 0.0341(14) 0.0564(16) -0.0036(11) 0.0074(13) -0.0112(13)
C17 0.0362(13) 0.0392(13) 0.0531(14) 0.0021(10) 0.0066(10) 0.0030(10)
C18 0.112(3) 0.0311(15) 0.085(2) -0.0009(14) 0.005(2) -0.0011(17)

loop_
_atom_type_symbol
_atom_type_description
_atom_type_scat_dispersion_real
_atom_type_scat_dispersion_imag
_atom_type_scat_source
C C 0.0033 0.0016 'International Tables Vol C Tables 4.2.6.8 and 6.1.1.4'
H H 0.0000 0.0000 'International Tables Vol C Tables 4.2.6.8 and 6.1.1.4'
N N 0.0061 0.0033 'International Tables Vol C Tables 4.2.6.8 and 6.1.1.4'
O O 0.0106 0.0060 'International Tables Vol C Tables 4.2.6.8 and 6.1.1.4'
S S 0.1246 0.1234 'International Tables Vol C Tables 4.2.6.8 and 6.1.1.4'
Br Br -0.2901 2.4595 'International Tables Vol C Tables 4.2.6.8 and 6.1.1.4'

loop_
_geom_angle_atom_site_label_1
_geom_angle_atom_site_label_2
_geom_angle_atom_site_label_3
_geom_angle
C13 S1 C16 90.55(15)
C16 N2 C17 116.1(2)
N2 C16 N1 121.5(2)
N2 C16 S1 128.3(2)
N1 C16 S1 110.16(18)
C6 C1 C2 120.2(3)
C6 C1 N1 120.4(2)
C2 C1 N1 119.4(3)
C10 C11 C12 121.9(3)
C10 C11 Br1 119.0(2)
C12 C11 Br1 119.0(2)
C11 C12 C7 119.0(3)
C8 C7 C12 119.5(2)
C8 C7 C17 119.2(2)
C12 C7 C17 121.4(2)
C1 C6 C5 118.7(3)
C9 C8 C7 120.0(3)
C5 C4 C3 120.2(4)
C9 C10 C11 118.7(3)
C3 C2 C1 120.0(3)
C10 C9 C8 120.9(3)
C2 C3 C4 120.2(4)
C4 C5 C6 120.7(4)
C16 N1 C14 114.3(2)
C16 N1 C1 122.9(2)
C14 N1 C1 122.6(2)
C14 C13 S1 113.1(2)
C13 C14 N1 111.9(3)
C13 C14 C18 127.0(3)
N1 C14 C18 121.1(3)
O1 C17 N2 125.1(2)
O1 C17 C7 119.4(2)
N2 C17 C7 115.6(2)

loop_
_geom_bond_atom_site_label_1
_geom_bond_atom_site_label_2
_geom_bond_distance
Br1 C11 1.897(3)
S1 C13 1.732(4)
S1 C16 1.735(3)
N2 C16 1.320(3)
N2 C17 1.362(3)
O1 C17 1.234(3)
C16 N1 1.362(3)
C1 C6 1.371(4)
C1 C2 1.384(4)
C1 N1 1.439(4)
C11 C10 1.376(5)
C11 C12 1.378(4)
C12 C7 1.395(4)
C7 C8 1.388(4)
C7 C17 1.499(4)
C6 C5 1.387(5)
C8 C9 1.380(5)
C4 C5 1.357(6)
C4 C3 1.366(7)
C10 C9 1.375(5)
C2 C3 1.359(6)
N1 C14 1.406(4)
C13 C14 1.329(5)
C14 C18 1.494(5)

loop_
_cod_related_entry_id
_cod_related_entry_database
_cod_related_entry_code
1 ChemSpider 21199659
